data_4021731
loop_
_publ_author_name
'Zhi-Guo Wang'
'Bao-Han Zhou'
'Yun-Feng Chen'
'Guo-Dong Yin'
'Yi-Tao Li'
'An-Xin Wu'
'Lyle Isaacs'

_publ_section_title
;
 Substituent Effects Control the Self-Association of Molecular Clips
 in the Crystalline State
;
_journal_name_full 'Journal of Organic Chemistry'
_journal_page_first 4502
_journal_page_last 4508
_journal_paper_doi 10.1021/jo0603375
_journal_volume 71
_journal_year 2006
_chemical_formula_moiety 'C28 H28 N6 O12'
_chemical_formula_sum 'C28 H28 N6 O12'
_chemical_formula_weight 640.56
_chemical_name_systematic
; 
 ? 
;
_space_group_IT_number 15
_symmetry_cell_setting monoclinic
_symmetry_space_group_name_Hall '-C 2yc'
_symmetry_space_group_name_H-M 'C 1 2/c 1'
_atom_sites_solution_hydrogens geom
_atom_sites_solution_primary direct
_atom_sites_solution_secondary difmap
_audit_creation_method SHELXL-97
_cell_angle_alpha 90.00
_cell_angle_beta 101.549(2)
_cell_angle_gamma 90.00
_cell_formula_units_Z 8
_cell_length_a 12.9697(15)
_cell_length_b 15.7345(18)
_cell_length_c 28.299(3)
_cell_measurement_reflns_used 2247
_cell_measurement_temperature 292(2)
_cell_measurement_theta_max 22.62
_cell_measurement_theta_min 2.29
_cell_volume 5658.1(11)
_computing_cell_refinement 'Bruker SMART'
_computing_data_collection 'Bruker SMART'
_computing_data_reduction 'Bruker SAINT'
_computing_molecular_graphics 'Bruker SHELXTL'
_computing_publication_material 'Bruker SHELXTL'
_computing_structure_refinement 'SHELXL-97 (Sheldrick, 1997)'
_computing_structure_solution 'SHELXS-97 (Sheldrick, 1990)'
_diffrn_ambient_temperature 292(2)
_diffrn_measured_fraction_theta_full 0.996
_diffrn_measured_fraction_theta_max 0.996
_diffrn_measurement_device_type 'CCD area detector'
_diffrn_measurement_method 'phi and omega scans'
_diffrn_radiation_monochromator graphite
_diffrn_radiation_source 'fine-focus sealed tube'
_diffrn_radiation_type MoK\a
_diffrn_radiation_wavelength 0.71073
_diffrn_reflns_av_R_equivalents 0.0410
_diffrn_reflns_av_sigmaI/netI 0.0534
_diffrn_reflns_limit_h_max 15
_diffrn_reflns_limit_h_min -15
_diffrn_reflns_limit_k_max 19
_diffrn_reflns_limit_k_min -14
_diffrn_reflns_limit_l_max 34
_diffrn_reflns_limit_l_min -33
_diffrn_reflns_number 15212
_diffrn_reflns_theta_full 26.00
_diffrn_reflns_theta_max 26.00
_diffrn_reflns_theta_min 2.06
_exptl_absorpt_coefficient_mu 0.120
_exptl_absorpt_correction_type none
_exptl_crystal_colour colorless
_exptl_crystal_density_diffrn 1.504
_exptl_crystal_density_method 'not measured'
_exptl_crystal_description block
_exptl_crystal_F_000 2672
_exptl_crystal_size_max 0.30
_exptl_crystal_size_mid 0.20
_exptl_crystal_size_min 0.10
_refine_diff_density_max 0.267
_refine_diff_density_min -0.179
_refine_diff_density_rms 0.042
_refine_ls_extinction_method none
_refine_ls_goodness_of_fit_ref 1.026
_refine_ls_hydrogen_treatment constr
_refine_ls_matrix_type full
_refine_ls_number_parameters 419
_refine_ls_number_reflns 5548
_refine_ls_number_restraints 0
_refine_ls_restrained_S_all 1.026
_refine_ls_R_factor_all 0.0983
_refine_ls_R_factor_gt 0.0577
_refine_ls_shift/su_max 0.000
_refine_ls_shift/su_mean 0.000
_refine_ls_structure_factor_coef Fsqd
_refine_ls_weighting_details 'calc w=1/[\s^2^(Fo^2^)+(0.0657P)^2^+2.8476P] where P=(Fo^2^+2Fc^2^)/3'
_refine_ls_weighting_scheme calc
_refine_ls_wR_factor_gt 0.1342
_refine_ls_wR_factor_ref 0.1540
_reflns_number_gt 3509
_reflns_number_total 5548
_reflns_threshold_expression >2sigma(I)
_cod_data_source_file jo0603375si20060217_102555.cif
_cod_depositor_comments
;
The following automatic conversions were performed:
'_symmetry_cell_setting' value 'Monoclinic' changed to 'monoclinic'
according to '/home/saulius/struct/CIF-dictionaries/cif_core.dic'
dictionary named 'cif_core.dic' version 2.4.1 from 2010-06-29.

Automatic conversion script
Id: cif_fix_enum 1527 2010-12-29 10:47:43Z saulius 
;
_cod_original_sg_symbol_H-M 'C 2/c'
_cod_database_code 4021731

loop_
_symmetry_equiv_pos_as_xyz
'x, y, z'
'-x, y, -z+1/2'
'x+1/2, y+1/2, z'
'-x+1/2, y+1/2, -z+1/2'
'-x, -y, -z'
'x, -y, z-1/2'
'-x+1/2, -y+1/2, -z'
'x+1/2, -y+1/2, z-1/2'

loop_
_atom_site_label
_atom_site_type_symbol
_atom_site_fract_x
_atom_site_fract_y
_atom_site_fract_z
_atom_site_U_iso_or_equiv
_atom_site_adp_type
_atom_site_occupancy
_atom_site_symmetry_multiplicity
_atom_site_calc_flag
_atom_site_refinement_flags
C1 C 0.4180(3) 0.6747(3) 0.19122(15) 0.0935(13) Uani 1 1 d .
H1A H 0.3847 0.6860 0.1584 0.140 Uiso 1 1 calc R
H1B H 0.4125 0.6153 0.1979 0.140 Uiso 1 1 calc R
H1C H 0.4909 0.6906 0.1962 0.140 Uiso 1 1 calc R
C2 C 0.3665(2) 0.8092(2) 0.21855(10) 0.0545(8) Uani 1 1 d .
C3 C 0.4253(2) 0.8525(3) 0.19027(11) 0.0652(9) Uani 1 1 d .
H3 H 0.4682 0.8229 0.1733 0.078 Uiso 1 1 calc R
C4 C 0.4192(2) 0.9389(3) 0.18778(11) 0.0683(10) Uani 1 1 d .
H4 H 0.4612 0.9689 0.1705 0.082 Uiso 1 1 calc R
C5 C 0.3508(2) 0.9818(2) 0.21082(10) 0.0567(8) Uani 1 1 d .
C6 C 0.2910(2) 0.94075(19) 0.23984(9) 0.0455(7) Uani 1 1 d .
C7 C 0.30273(19) 0.85317(19) 0.24508(9) 0.0443(7) Uani 1 1 d .
C8 C 0.2474(2) 0.80203(18) 0.27805(10) 0.0504(7) Uani 1 1 d .
H8A H 0.1727 0.8009 0.2643 0.060 Uiso 1 1 calc R
H8B H 0.2729 0.7440 0.2791 0.060 Uiso 1 1 calc R
C9 C 0.2126(2) 0.98947(19) 0.26293(9) 0.0452(7) Uani 1 1 d .
H9A H 0.2158 1.0490 0.2544 0.054 Uiso 1 1 calc R
H9B H 0.1424 0.9692 0.2490 0.054 Uiso 1 1 calc R
C10 C 0.33487(18) 0.80416(16) 0.36505(9) 0.0373(6) Uani 1 1 d .
C11 C 0.30422(19) 1.03124(17) 0.34487(9) 0.0411(6) Uani 1 1 d .
C12 C 0.20515(18) 0.90701(15) 0.33929(8) 0.0346(6) Uani 1 1 d .
C13 C 0.0863(2) 0.8877(2) 0.32988(9) 0.0475(7) Uani 1 1 d .
C14 C -0.0371(2) 0.7810(3) 0.34331(14) 0.0805(11) Uani 1 1 d .
H14A H -0.0744 0.7982 0.3116 0.097 Uiso 1 1 calc R
H14B H -0.0322 0.7194 0.3436 0.097 Uiso 1 1 calc R
C15 C -0.0958(3) 0.8076(3) 0.37870(18) 0.1070(15) Uani 1 1 d .
H15A H -0.0565 0.7946 0.4104 0.161 Uiso 1 1 calc R
H15B H -0.1620 0.7782 0.3734 0.161 Uiso 1 1 calc R
H15C H -0.1080 0.8677 0.3760 0.161 Uiso 1 1 calc R
C16 C 0.25819(17) 0.92250(15) 0.39333(9) 0.0344(6) Uani 1 1 d .
C17 C 0.18177(19) 0.93393(17) 0.42800(10) 0.0396(6) Uani 1 1 d .
C18 C 0.0425(3) 1.0185(2) 0.44332(14) 0.0790(11) Uani 1 1 d .
H18A H 0.0128 0.9674 0.4544 0.095 Uiso 1 1 calc R
H18B H 0.0776 1.0504 0.4712 0.095 Uiso 1 1 calc R
C19 C -0.0400(3) 1.0695(3) 0.41443(18) 0.1000(14) Uani 1 1 d .
H19A H -0.0095 1.1185 0.4024 0.150 Uiso 1 1 calc R
H19B H -0.0886 1.0874 0.4340 0.150 Uiso 1 1 calc R
H19C H -0.0766 1.0363 0.3878 0.150 Uiso 1 1 calc R
C20 C 0.40531(18) 0.84472(17) 0.44923(9) 0.0425(6) Uani 1 1 d .
H20A H 0.4237 0.7857 0.4564 0.051 Uiso 1 1 calc R
H20B H 0.3773 0.8673 0.4760 0.051 Uiso 1 1 calc R
C21 C 0.39634(19) 1.02943(17) 0.43079(9) 0.0416(6) Uani 1 1 d .
H21A H 0.3693 1.0242 0.4602 0.050 Uiso 1 1 calc R
H21B H 0.4095 1.0892 0.4261 0.050 Uiso 1 1 calc R
C22 C 0.49975(18) 0.98131(17) 0.43681(9) 0.0389(6) Uani 1 1 d .
C23 C 0.50492(19) 0.89353(17) 0.44582(9) 0.0403(6) Uani 1 1 d .
C24 C 0.6037(2) 0.85479(18) 0.45096(10) 0.0471(7) Uani 1 1 d .
C25 C 0.6927(2) 0.8982(2) 0.44654(11) 0.0557(8) Uani 1 1 d .
H25 H 0.7561 0.8695 0.4489 0.067 Uiso 1 1 calc R
C26 C 0.6880(2) 0.9837(2) 0.43870(11) 0.0577(8) Uani 1 1 d .
H26 H 0.7486 1.0135 0.4361 0.069 Uiso 1 1 calc R
C27 C 0.5921(2) 1.02693(19) 0.43448(9) 0.0459(7) Uani 1 1 d .
C28 C 0.6724(2) 1.1615(2) 0.42593(13) 0.0697(10) Uani 1 1 d .
H28A H 0.7264 1.1511 0.4539 0.105 Uiso 1 1 calc R
H28B H 0.6541 1.2207 0.4245 0.105 Uiso 1 1 calc R
H28C H 0.6977 1.1460 0.3975 0.105 Uiso 1 1 calc R
N1 N 0.3405(3) 1.0732(2) 0.20094(12) 0.0828(10) Uani 1 1 d .
N2 N 0.26206(15) 0.83418(13) 0.32700(7) 0.0390(5) Uani 1 1 d .
N3 N 0.22778(15) 0.98322(13) 0.31543(7) 0.0391(5) Uani 1 1 d .
N4 N 0.32306(14) 0.84822(13) 0.40565(7) 0.0361(5) Uani 1 1 d .
N5 N 0.31692(14) 0.99954(13) 0.39062(7) 0.0374(5) Uani 1 1 d .
N6 N 0.61895(19) 0.76431(18) 0.46326(11) 0.0632(7) Uani 1 1 d .
O1 O 0.36703(17) 0.72304(15) 0.22288(8) 0.0726(7) Uani 1 1 d .
O2 O 0.4169(3) 1.1133(2) 0.20123(17) 0.1575(17) Uani 1 1 d .
O3 O 0.2523(3) 1.10070(19) 0.18778(11) 0.1101(10) Uani 1 1 d .
O4 O 0.39882(14) 0.74874(12) 0.36411(7) 0.0526(5) Uani 1 1 d .
O5 O 0.34960(15) 1.09155(13) 0.33220(7) 0.0602(6) Uani 1 1 d .
O6 O 0.02144(16) 0.93023(19) 0.30526(10) 0.0994(10) Uani 1 1 d .
O7 O 0.06955(14) 0.81737(13) 0.35234(7) 0.0591(6) Uani 1 1 d .
O8 O 0.18275(16) 0.89265(15) 0.46333(7) 0.0669(6) Uani 1 1 d .
O9 O 0.11701(16) 0.99624(14) 0.41309(8) 0.0668(6) Uani 1 1 d .
O10 O 0.58187(14) 1.11194(13) 0.42885(7) 0.0594(6) Uani 1 1 d .
O11 O 0.57387(19) 0.73494(16) 0.49400(10) 0.0829(8) Uani 1 1 d .
O12 O 0.68044(19) 0.72393(16) 0.44467(11) 0.0926(9) Uani 1 1 d .

loop_
_atom_site_aniso_label
_atom_site_aniso_U_11
_atom_site_aniso_U_22
_atom_site_aniso_U_33
_atom_site_aniso_U_23
_atom_site_aniso_U_13
_atom_site_aniso_U_12
C1 0.095(3) 0.094(3) 0.106(3) -0.049(2) 0.055(2) -0.019(2)
C2 0.0462(16) 0.075(2) 0.0417(17) -0.0071(15) 0.0073(14) -0.0025(15)
C3 0.0544(18) 0.101(3) 0.0442(19) -0.0015(18) 0.0198(15) 0.0030(18)
C4 0.0590(19) 0.104(3) 0.0474(19) 0.0230(19) 0.0236(16) 0.0039(19)
C5 0.0557(18) 0.077(2) 0.0391(16) 0.0187(15) 0.0130(14) 0.0026(16)
C6 0.0396(14) 0.068(2) 0.0281(14) 0.0058(13) 0.0038(11) -0.0011(13)
C7 0.0367(14) 0.066(2) 0.0300(14) -0.0032(13) 0.0058(11) -0.0054(13)
C8 0.0500(16) 0.0594(18) 0.0428(16) -0.0149(13) 0.0117(13) -0.0096(14)
C9 0.0403(14) 0.0610(18) 0.0335(15) 0.0099(13) 0.0054(12) 0.0014(13)
C10 0.0302(13) 0.0380(15) 0.0451(16) -0.0005(12) 0.0105(12) -0.0045(12)
C11 0.0341(14) 0.0484(17) 0.0404(16) 0.0053(13) 0.0068(12) 0.0031(12)
C12 0.0297(12) 0.0422(15) 0.0310(13) 0.0017(11) 0.0036(10) 0.0007(11)
C13 0.0334(14) 0.077(2) 0.0307(14) 0.0069(14) 0.0032(12) -0.0027(14)
C14 0.0528(19) 0.109(3) 0.080(3) -0.008(2) 0.0123(18) -0.041(2)
C15 0.068(2) 0.134(4) 0.131(4) -0.029(3) 0.049(3) -0.027(2)
C16 0.0279(12) 0.0418(15) 0.0328(14) 0.0019(11) 0.0043(10) 0.0014(11)
C17 0.0366(14) 0.0463(16) 0.0356(15) 0.0000(12) 0.0061(11) 0.0016(12)
C18 0.069(2) 0.083(3) 0.099(3) 0.003(2) 0.051(2) 0.023(2)
C19 0.065(2) 0.085(3) 0.161(4) 0.023(3) 0.050(3) 0.026(2)
C20 0.0362(13) 0.0506(16) 0.0370(15) 0.0068(12) -0.0017(11) 0.0016(12)
C21 0.0379(14) 0.0451(16) 0.0410(15) -0.0045(12) 0.0059(12) -0.0042(12)
C22 0.0345(14) 0.0501(17) 0.0294(14) -0.0032(11) -0.0003(11) -0.0024(12)
C23 0.0355(14) 0.0546(17) 0.0280(13) -0.0008(12) -0.0005(11) 0.0016(12)
C24 0.0375(15) 0.0556(18) 0.0441(16) -0.0001(13) -0.0017(12) 0.0081(13)
C25 0.0313(15) 0.074(2) 0.062(2) -0.0057(16) 0.0081(13) 0.0050(14)
C26 0.0352(16) 0.078(2) 0.059(2) 0.0016(16) 0.0086(14) -0.0092(15)
C27 0.0427(16) 0.0591(19) 0.0340(15) -0.0010(13) 0.0027(12) -0.0090(13)
C28 0.0573(19) 0.076(2) 0.073(2) 0.0177(18) 0.0056(17) -0.0226(17)
N1 0.079(2) 0.100(3) 0.078(2) 0.0432(18) 0.0374(18) 0.010(2)
N2 0.0397(11) 0.0466(13) 0.0312(12) -0.0036(10) 0.0083(9) -0.0020(10)
N3 0.0368(11) 0.0485(13) 0.0309(12) 0.0067(10) 0.0037(9) -0.0010(10)
N4 0.0301(10) 0.0433(12) 0.0327(12) 0.0009(9) 0.0011(9) 0.0035(9)
N5 0.0309(11) 0.0449(13) 0.0343(12) 0.0024(10) 0.0012(9) -0.0022(9)
N6 0.0400(14) 0.0700(19) 0.074(2) 0.0044(15) -0.0021(14) 0.0098(14)
O1 0.0732(15) 0.0758(17) 0.0779(16) -0.0234(12) 0.0367(13) -0.0071(12)
O2 0.130(3) 0.123(3) 0.235(5) 0.070(3) 0.074(3) -0.020(2)
O3 0.121(2) 0.116(2) 0.097(2) 0.0442(18) 0.0295(19) 0.033(2)
O4 0.0505(11) 0.0461(11) 0.0632(14) 0.0001(9) 0.0162(10) 0.0098(10)
O5 0.0582(12) 0.0595(13) 0.0614(13) 0.0150(10) 0.0087(10) -0.0156(10)
O6 0.0356(11) 0.163(3) 0.0941(19) 0.0692(18) -0.0015(12) 0.0010(14)
O7 0.0389(10) 0.0689(14) 0.0678(14) 0.0070(11) 0.0070(10) -0.0179(10)
O8 0.0620(13) 0.0948(17) 0.0497(13) 0.0230(12) 0.0249(10) 0.0144(12)
O9 0.0649(13) 0.0752(15) 0.0700(15) 0.0203(12) 0.0369(11) 0.0305(12)
O10 0.0489(11) 0.0575(14) 0.0683(14) 0.0070(10) 0.0035(10) -0.0128(10)
O11 0.0693(15) 0.0832(18) 0.0915(19) 0.0334(14) 0.0043(14) 0.0174(13)
O12 0.0700(16) 0.0747(17) 0.134(2) -0.0102(16) 0.0230(16) 0.0238(13)

loop_
_atom_type_symbol
_atom_type_description
_atom_type_scat_dispersion_real
_atom_type_scat_dispersion_imag
_atom_type_scat_source
C C 0.0033 0.0016 'International Tables Vol C Tables 4.2.6.8 and 6.1.1.4'
H H 0.0000 0.0000 'International Tables Vol C Tables 4.2.6.8 and 6.1.1.4'
N N 0.0061 0.0033 'International Tables Vol C Tables 4.2.6.8 and 6.1.1.4'
O O 0.0106 0.0060 'International Tables Vol C Tables 4.2.6.8 and 6.1.1.4'

loop_
_geom_angle_atom_site_label_1
_geom_angle_atom_site_label_2
_geom_angle_atom_site_label_3
_geom_angle
O1 C1 H1A 109.5
O1 C1 H1B 109.5
H1A C1 H1B 109.5
O1 C1 H1C 109.5
H1A C1 H1C 109.5
H1B C1 H1C 109.5
O1 C2 C3 123.1(3)
O1 C2 C7 115.8(3)
C3 C2 C7 121.1(3)
C4 C3 C2 119.1(3)
C4 C3 H3 120.5
C2 C3 H3 120.5
C3 C4 C5 120.0(3)
C3 C4 H4 120.0
C5 C4 H4 120.0
C4 C5 C6 122.5(3)
C4 C5 N1 115.7(3)
C6 C5 N1 121.8(3)
C7 C6 C5 117.4(3)
C7 C6 C9 121.4(2)
C5 C6 C9 121.1(3)
C6 C7 C2 119.6(3)
C6 C7 C8 122.4(2)
C2 C7 C8 117.9(3)
N2 C8 C7 114.5(2)
N2 C8 H8A 108.6
C7 C8 H8A 108.6
N2 C8 H8B 108.6
C7 C8 H8B 108.6
H8A C8 H8B 107.6
N3 C9 C6 115.9(2)
N3 C9 H9A 108.3
C6 C9 H9A 108.3
N3 C9 H9B 108.3
C6 C9 H9B 108.3
H9A C9 H9B 107.4
O4 C10 N2 127.0(2)
O4 C10 N4 125.0(2)
N2 C10 N4 108.0(2)
O5 C11 N5 126.5(2)
O5 C11 N3 125.7(2)
N5 C11 N3 107.9(2)
N3 C12 N2 112.8(2)
N3 C12 C13 112.0(2)
N2 C12 C13 110.1(2)
N3 C12 C16 103.78(18)
N2 C12 C16 102.30(18)
C13 C12 C16 115.4(2)
O6 C13 O7 126.3(3)
O6 C13 C12 123.9(3)
O7 C13 C12 109.8(2)
C15 C14 O7 112.1(3)
C15 C14 H14A 109.2
O7 C14 H14A 109.2
C15 C14 H14B 109.2
O7 C14 H14B 109.2
H14A C14 H14B 107.9
C14 C15 H15A 109.5
C14 C15 H15B 109.5
H15A C15 H15B 109.5
C14 C15 H15C 109.5
H15A C15 H15C 109.5
H15B C15 H15C 109.5
N4 C16 N5 113.93(18)
N4 C16 C17 111.1(2)
N5 C16 C17 110.5(2)
N4 C16 C12 103.37(19)
N5 C16 C12 102.27(18)
C17 C16 C12 115.34(18)
O8 C17 O9 125.4(3)
O8 C17 C16 124.9(2)
O9 C17 C16 109.7(2)
C19 C18 O9 107.7(3)
C19 C18 H18A 110.2
O9 C18 H18A 110.2
C19 C18 H18B 110.2
O9 C18 H18B 110.2
H18A C18 H18B 108.5
C18 C19 H19A 109.5
C18 C19 H19B 109.5
H19A C19 H19B 109.5
C18 C19 H19C 109.5
H19A C19 H19C 109.5
H19B C19 H19C 109.5
N4 C20 C23 114.4(2)
N4 C20 H20A 108.7
C23 C20 H20A 108.7
N4 C20 H20B 108.7
C23 C20 H20B 108.7
H20A C20 H20B 107.6
N5 C21 C22 113.5(2)
N5 C21 H21A 108.9
C22 C21 H21A 108.9
N5 C21 H21B 108.9
C22 C21 H21B 108.9
H21A C21 H21B 107.7
C23 C22 C27 120.0(2)
C23 C22 C21 121.3(2)
C27 C22 C21 118.7(2)
C24 C23 C22 117.2(2)
C24 C23 C20 123.0(2)
C22 C23 C20 119.8(2)
C25 C24 C23 123.0(3)
C25 C24 N6 115.4(2)
C23 C24 N6 121.6(3)
C26 C25 C24 119.8(3)
C26 C25 H25 120.1
C24 C25 H25 120.1
C25 C26 C27 120.2(3)
C25 C26 H26 119.9
C27 C26 H26 119.9
O10 C27 C26 123.7(3)
O10 C27 C22 116.5(2)
C26 C27 C22 119.8(3)
O10 C28 H28A 109.5
O10 C28 H28B 109.5
H28A C28 H28B 109.5
O10 C28 H28C 109.5
H28A C28 H28C 109.5
H28B C28 H28C 109.5
O2 N1 O3 123.8(4)
O2 N1 C5 118.8(3)
O3 N1 C5 116.9(3)
C10 N2 C12 113.0(2)
C10 N2 C8 124.7(2)
C12 N2 C8 122.1(2)
C11 N3 C12 111.24(19)
C11 N3 C9 120.6(2)
C12 N3 C9 122.4(2)
C10 N4 C16 111.32(19)
C10 N4 C20 120.1(2)
C16 N4 C20 121.8(2)
C11 N5 C16 113.11(19)
C11 N5 C21 123.8(2)
C16 N5 C21 122.0(2)
O12 N6 O11 123.6(3)
O12 N6 C24 118.2(3)
O11 N6 C24 118.1(3)
C2 O1 C1 117.8(3)
C13 O7 C14 119.0(2)
C17 O9 C18 116.8(2)
C27 O10 C28 119.1(2)

loop_
_geom_bond_atom_site_label_1
_geom_bond_atom_site_label_2
_geom_bond_distance
C1 O1 1.433(4)
C1 H1A 0.9600
C1 H1B 0.9600
C1 H1C 0.9600
C2 O1 1.361(4)
C2 C3 1.390(4)
C2 C7 1.405(4)
C3 C4 1.363(5)
C3 H3 0.9300
C4 C5 1.379(4)
C4 H4 0.9300
C5 C6 1.396(4)
C5 N1 1.467(4)
C6 C7 1.391(4)
C6 C9 1.521(4)
C7 C8 1.517(4)
C8 N2 1.451(3)
C8 H8A 0.9700
C8 H8B 0.9700
C9 N3 1.462(3)
C9 H9A 0.9700
C9 H9B 0.9700
C10 O4 1.207(3)
C10 N2 1.366(3)
C10 N4 1.377(3)
C11 O5 1.208(3)
C11 N5 1.366(3)
C11 N3 1.384(3)
C12 N3 1.435(3)
C12 N2 1.443(3)
C12 C13 1.541(3)
C12 C16 1.565(3)
C13 O6 1.186(3)
C13 O7 1.316(3)
C14 C15 1.436(5)
C14 O7 1.472(3)
C14 H14A 0.9700
C14 H14B 0.9700
C15 H15A 0.9600
C15 H15B 0.9600
C15 H15C 0.9600
C16 N4 1.442(3)
C16 N5 1.442(3)
C16 C17 1.538(4)
C17 O8 1.190(3)
C17 O9 1.305(3)
C18 C19 1.452(5)
C18 O9 1.456(4)
C18 H18A 0.9700
C18 H18B 0.9700
C19 H19A 0.9600
C19 H19B 0.9600
C19 H19C 0.9600
C20 N4 1.461(3)
C20 C23 1.522(3)
C20 H20A 0.9700
C20 H20B 0.9700
C21 N5 1.451(3)
C21 C22 1.520(3)
C21 H21A 0.9700
C21 H21B 0.9700
C22 C23 1.404(4)
C22 C27 1.409(4)
C23 C24 1.400(3)
C24 C25 1.368(4)
C24 N6 1.470(4)
C25 C26 1.363(4)
C25 H25 0.9300
C26 C27 1.401(4)
C26 H26 0.9300
C27 O10 1.350(3)
C28 O10 1.426(3)
C28 H28A 0.9600
C28 H28B 0.9600
C28 H28C 0.9600
N1 O2 1.173(4)
N1 O3 1.210(4)
N6 O12 1.218(3)
N6 O11 1.231(3)

loop_
_geom_hbond_atom_site_label_D
_geom_hbond_atom_site_label_H
_geom_hbond_atom_site_label_A
_geom_hbond_distance_DH
_geom_hbond_distance_HA
_geom_hbond_distance_DA
_geom_hbond_angle_DHA
_geom_hbond_site_symmetry_A
C3 H3 O4 0.93 2.49 3.412(4) 173.0 2_655
C8 H8B O3 0.97 2.49 3.312(5) 142.8 4_545
C9 H9B O6 0.97 2.44 3.385(3) 165.1 2
C14 H14B O5 0.97 2.51 3.310(4) 139.5 3_445
C19 H19A O4 0.96 2.50 3.188(4) 128.0 3_455
C28 H28A O8 0.96 2.50 3.423(4) 161.6 5_676

loop_
_geom_torsion_atom_site_label_1
_geom_torsion_atom_site_label_2
_geom_torsion_atom_site_label_3
_geom_torsion_atom_site_label_4
_geom_torsion
O1 C2 C3 C4 179.5(3)
C7 C2 C3 C4 -1.1(4)
C2 C3 C4 C5 -3.8(5)
C3 C4 C5 C6 4.4(5)
C3 C4 C5 N1 -172.6(3)
C4 C5 C6 C7 0.1(4)
N1 C5 C6 C7 176.9(3)
C4 C5 C6 C9 -177.2(3)
N1 C5 C6 C9 -0.4(4)
C5 C6 C7 C2 -4.9(4)
C9 C6 C7 C2 172.4(2)
C5 C6 C7 C8 176.1(2)
C9 C6 C7 C8 -6.6(4)
O1 C2 C7 C6 -175.0(2)
C3 C2 C7 C6 5.6(4)
O1 C2 C7 C8 4.0(4)
C3 C2 C7 C8 -175.4(3)
C6 C7 C8 N2 -51.8(3)
C2 C7 C8 N2 129.3(3)
C7 C6 C9 N3 59.3(3)
C5 C6 C9 N3 -123.5(3)
N3 C12 C13 O6 1.0(4)
N2 C12 C13 O6 -125.4(3)
C16 C12 C13 O6 119.4(3)
N3 C12 C13 O7 179.9(2)
N2 C12 C13 O7 53.4(3)
C16 C12 C13 O7 -61.7(3)
N3 C12 C16 N4 -127.24(19)
N2 C12 C16 N4 -9.7(2)
C13 C12 C16 N4 109.8(2)
N3 C12 C16 N5 -8.7(2)
N2 C12 C16 N5 108.85(19)
C13 C12 C16 N5 -131.6(2)
N3 C12 C16 C17 111.3(2)
N2 C12 C16 C17 -131.2(2)
C13 C12 C16 C17 -11.6(3)
N4 C16 C17 O8 7.3(4)
N5 C16 C17 O8 -120.2(3)
C12 C16 C17 O8 124.5(3)
N4 C16 C17 O9 -173.5(2)
N5 C16 C17 O9 59.0(3)
C12 C16 C17 O9 -56.3(3)
N5 C21 C22 C23 -60.7(3)
N5 C21 C22 C27 121.0(2)
C27 C22 C23 C24 -1.6(4)
C21 C22 C23 C24 -179.8(2)
C27 C22 C23 C20 178.9(2)
C21 C22 C23 C20 0.6(3)
N4 C20 C23 C24 -119.6(3)
N4 C20 C23 C22 59.9(3)
C22 C23 C24 C25 -1.5(4)
C20 C23 C24 C25 178.1(3)
C22 C23 C24 N6 176.4(2)
C20 C23 C24 N6 -4.1(4)
C23 C24 C25 C26 2.7(4)
N6 C24 C25 C26 -175.2(3)
C24 C25 C26 C27 -0.9(5)
C25 C26 C27 O10 177.0(3)
C25 C26 C27 C22 -2.0(4)
C23 C22 C27 O10 -175.8(2)
C21 C22 C27 O10 2.5(3)
C23 C22 C27 C26 3.3(4)
C21 C22 C27 C26 -178.4(2)
C4 C5 N1 O2 -44.4(5)
C6 C5 N1 O2 138.6(4)
C4 C5 N1 O3 127.7(3)
C6 C5 N1 O3 -49.3(4)
O4 C10 N2 C12 -173.6(2)
N4 C10 N2 C12 6.6(3)
O4 C10 N2 C8 1.7(4)
N4 C10 N2 C8 -178.2(2)
N3 C12 N2 C10 113.2(2)
C13 C12 N2 C10 -120.9(2)
C16 C12 N2 C10 2.3(2)
N3 C12 N2 C8 -62.2(3)
C13 C12 N2 C8 63.7(3)
C16 C12 N2 C8 -173.1(2)
C7 C8 N2 C10 -97.3(3)
C7 C8 N2 C12 77.6(3)
O5 C11 N3 C12 168.6(3)
N5 C11 N3 C12 -12.9(3)
O5 C11 N3 C9 14.8(4)
N5 C11 N3 C9 -166.7(2)
N2 C12 N3 C11 -96.6(2)
C13 C12 N3 C11 138.4(2)
C16 C12 N3 C11 13.3(3)
N2 C12 N3 C9 56.7(3)
C13 C12 N3 C9 -68.3(3)
C16 C12 N3 C9 166.6(2)
C6 C9 N3 C11 78.9(3)
C6 C9 N3 C12 -71.9(3)
O4 C10 N4 C16 166.5(2)
N2 C10 N4 C16 -13.7(3)
O4 C10 N4 C20 14.9(4)
N2 C10 N4 C20 -165.2(2)
N5 C16 N4 C10 -95.6(2)
C17 C16 N4 C10 138.8(2)
C12 C16 N4 C10 14.5(2)
N5 C16 N4 C20 55.4(3)
C17 C16 N4 C20 -70.2(3)
C12 C16 N4 C20 165.5(2)
C23 C20 N4 C10 72.0(3)
C23 C20 N4 C16 -76.5(3)
O5 C11 N5 C16 -174.9(2)
N3 C11 N5 C16 6.6(3)
O5 C11 N5 C21 -6.5(4)
N3 C11 N5 C21 175.0(2)
N4 C16 N5 C11 112.4(2)
C17 C16 N5 C11 -121.8(2)
C12 C16 N5 C11 1.5(2)
N4 C16 N5 C21 -56.3(3)
C17 C16 N5 C21 69.6(3)
C12 C16 N5 C21 -167.1(2)
C22 C21 N5 C11 -90.2(3)
C22 C21 N5 C16 77.2(3)
C25 C24 N6 O12 -39.0(4)
C23 C24 N6 O12 143.0(3)
C25 C24 N6 O11 136.6(3)
C23 C24 N6 O11 -41.4(4)
C3 C2 O1 C1 -9.7(4)
C7 C2 O1 C1 170.9(3)
O6 C13 O7 C14 6.6(5)
C12 C13 O7 C14 -172.2(2)
C15 C14 O7 C13 -95.0(4)
O8 C17 O9 C18 2.2(4)
C16 C17 O9 C18 -177.0(3)
C19 C18 O9 C17 -163.3(3)
C26 C27 O10 C28 1.4(4)
C22 C27 O10 C28 -179.6(2)
